data_7003472
loop_
_publ_author_name
'Singh, Priti'
'Sieger, Monika'
'Fiedler, Jan'
'Su, Cheng-Yong'
'Kaim, Wolfgang'

_publ_section_title
;
 Pseudo-base formation in the attempted synthesis of a conjugatively
 coupled bis(nitrosylruthenium) complex and spectroelectrochemistry of
 bipyrimidine-bridged dinuclear Ru(terpy)X precursor compounds (X = Cl,
 NO2)
;
_journal_issue 7
_journal_name_full 'Dalton Transactions'
_journal_page_first 868
_journal_page_last 873
_journal_paper_doi 10.1039/b716307j
_journal_year 2008
_chemical_formula_sum 'C76 H68 F60 N24 O11 P10 Ru4'
_chemical_formula_weight 3347.52
_chemical_name_common syn-((u-bpym-(4-OH))(Ru(NO)(terpy))2)(PF6)5
_chemical_name_systematic syn-{(u-bpym-(4-OH))[Ru(NO)(terpy)]2}(PF6)5
_space_group_IT_number 14
_symmetry_cell_setting monoclinic
_symmetry_space_group_name_Hall '-P 2yn'
_symmetry_space_group_name_H-M 'P 1 21/n 1'
_atom_sites_solution_hydrogens geom
_atom_sites_solution_primary direct
_atom_sites_solution_secondary difmap
_audit_creation_method SHELXL-97
_cell_angle_alpha 90.00
_cell_angle_beta 98.3190(10)
_cell_angle_gamma 90.00
_cell_formula_units_Z 2
_cell_length_a 10.9387(2)
_cell_length_b 26.0442(6)
_cell_length_c 19.3827(4)
_cell_measurement_temperature 293(2)
_cell_volume 5463.8(2)
_computing_structure_refinement 'SHELXL-97 (Sheldrick, 1997)'
_computing_structure_solution 'SHELXS-97 (Sheldrick, 1990)'
_diffrn_ambient_temperature 293(2)
_diffrn_measured_fraction_theta_full 0.995
_diffrn_measured_fraction_theta_max 0.995
_diffrn_measurement_device_type CCD
_diffrn_radiation_monochromator graphite
_diffrn_radiation_source 'fine-focus sealed tube'
_diffrn_radiation_type MoK\a
_diffrn_radiation_wavelength 0.71073
_diffrn_reflns_av_R_equivalents 0.2026
_diffrn_reflns_av_sigmaI/netI 0.1173
_diffrn_reflns_limit_h_max 13
_diffrn_reflns_limit_h_min -13
_diffrn_reflns_limit_k_max 32
_diffrn_reflns_limit_k_min -32
_diffrn_reflns_limit_l_max 24
_diffrn_reflns_limit_l_min -24
_diffrn_reflns_number 72690
_diffrn_reflns_theta_full 26.25
_diffrn_reflns_theta_max 26.25
_diffrn_reflns_theta_min 1.89
_exptl_absorpt_coefficient_mu 0.860
_exptl_absorpt_correction_T_max 0.8468
_exptl_absorpt_correction_T_min 0.7704
_exptl_absorpt_correction_type sphere
_exptl_crystal_density_diffrn 2.035
_exptl_crystal_density_method 'not measured'
_exptl_crystal_description Sheet
_exptl_crystal_F_000 3292
_exptl_crystal_size_max 0.32
_exptl_crystal_size_mid 0.28
_exptl_crystal_size_min 0.20
_refine_diff_density_max 1.604
_refine_diff_density_min -0.856
_refine_diff_density_rms 0.150
_refine_ls_extinction_method none
_refine_ls_goodness_of_fit_ref 1.044
_refine_ls_hydrogen_treatment geom
_refine_ls_matrix_type full
_refine_ls_number_parameters 839
_refine_ls_number_reflns 10983
_refine_ls_number_restraints 219
_refine_ls_restrained_S_all 1.063
_refine_ls_R_factor_all 0.1495
_refine_ls_R_factor_gt 0.0979
_refine_ls_shift/su_max 0.003
_refine_ls_shift/su_mean 0.000
_refine_ls_structure_factor_coef Fsqd
_refine_ls_weighting_details 'calc w=1/[\s^2^(Fo^2^)+(0.0538P)^2^+68.4217P] where P=(Fo^2^+2Fc^2^)/3'
_refine_ls_weighting_scheme calc
_refine_ls_wR_factor_gt 0.1945
_refine_ls_wR_factor_ref 0.2181
_reflns_number_gt 7316
_reflns_number_total 10983
_reflns_threshold_expression >2sigma(I)
_cod_data_source_file b716307j.txt
_cod_data_source_block 1
_cod_depositor_comments
;
The following automatic conversions were performed:
'_symmetry_cell_setting' value 'Monoclinic' changed to 'monoclinic'
according to '/home/saulius/struct/CIF-dictionaries/cif_core.dic'
dictionary named 'cif_core.dic' version 2.4.1 from 2010-06-29.

Automatic conversion script
Id: cif_fix_enum 1527 2010-12-29 10:47:43Z saulius 
;
_cod_original_sg_symbol_H-M P2(1)/n
_cod_database_code 7003472

loop_
_symmetry_equiv_pos_as_xyz
'x, y, z'
'-x+1/2, y+1/2, -z+1/2'
'-x, -y, -z'
'x-1/2, -y-1/2, z-1/2'

loop_
_atom_site_label
_atom_site_type_symbol
_atom_site_fract_x
_atom_site_fract_y
_atom_site_fract_z
_atom_site_U_iso_or_equiv
_atom_site_adp_type
_atom_site_occupancy
_atom_site_symmetry_multiplicity
_atom_site_calc_flag
_atom_site_refinement_flags
_atom_site_disorder_assembly
_atom_site_disorder_group
Ru1 Ru 0.84378(5) 0.34319(2) 0.78100(3) 0.03260(14) Uani 1 1 d . . .
Ru2 Ru 0.89434(5) 0.131780(19) 0.82728(3) 0.02703(13) Uani 1 1 d . . .
N1 N 0.7698(5) 0.1850(2) 0.7705(3) 0.0288(14) Uani 1 1 d . . .
N2 N 0.9682(5) 0.20103(19) 0.8653(3) 0.0328(15) Uani 1 1 d . . .
N3 N 0.7477(5) 0.27406(19) 0.7515(3) 0.0289(14) Uani 1 1 d . . .
N4 N 0.9375(5) 0.2914(2) 0.8502(3) 0.0343(15) Uani 1 1 d . . .
N5 N 1.0331(5) 0.1323(2) 0.7635(3) 0.0309(14) Uani 1 1 d . . .
N6 N 1.0272(5) 0.0945(2) 0.8884(3) 0.0313(14) Uani 1 1 d . . .
N7 N 0.8098(5) 0.12100(19) 0.9150(3) 0.0309(14) Uani 1 1 d . . .
N8 N 0.7356(5) 0.3693(2) 0.8542(3) 0.0394(16) Uani 1 1 d . . .
N9 N 0.9492(5) 0.4007(2) 0.8233(3) 0.0362(16) Uani 1 1 d . . .
N10 N 0.9989(5) 0.3334(2) 0.7313(3) 0.0357(16) Uani 1 1 d . . .
N11 N 0.7673(5) 0.3797(2) 0.7097(3) 0.0320(14) Uani 1 1 d . . .
N12 N 0.8208(5) 0.07715(19) 0.7824(3) 0.0291(14) Uani 1 1 d . . .
C1 C 0.6711(6) 0.1756(3) 0.7230(3) 0.0341(18) Uani 1 1 d . . .
H1 H 0.6457 0.1420 0.7127 0.041 Uiso 1 1 calc R . .
C2 C 0.6074(6) 0.2160(3) 0.6894(4) 0.039(2) Uani 1 1 d . . .
H2 H 0.5373 0.2101 0.6571 0.047 Uiso 1 1 calc R . .
C3 C 0.6486(6) 0.2658(3) 0.7041(4) 0.0378(19) Uani 1 1 d . . .
H3 H 0.6071 0.2934 0.6809 0.045 Uiso 1 1 calc R . .
C4 C 0.8036(6) 0.2334(2) 0.7845(3) 0.0303(17) Uani 1 1 d . . .
C5 C 0.9127(6) 0.2418(2) 0.8354(3) 0.0349(18) Uani 1 1 d D . .
C6 C 1.0437(6) 0.3001(3) 0.8994(4) 0.041(2) Uani 1 1 d . . .
H6 H 1.0676 0.3336 0.9112 0.049 Uiso 1 1 calc R . .
C7 C 1.1085(6) 0.2623(3) 0.9285(4) 0.042(2) Uani 1 1 d . . .
H7 H 1.1819 0.2703 0.9569 0.050 Uiso 1 1 calc R . .
C8 C 1.0752(6) 0.2076(3) 0.9200(4) 0.0378(19) Uani 1 1 d . . .
H8 H 1.1456 0.1889 0.9062 0.045 Uiso 1 1 calc R . .
C9 C 1.0282(7) 0.1503(2) 0.6996(4) 0.0368(19) Uani 1 1 d . . .
H9 H 0.9572 0.1674 0.6796 0.044 Uiso 1 1 calc R . .
C10 C 1.1245(7) 0.1449(3) 0.6612(4) 0.045(2) Uani 1 1 d . . .
H10 H 1.1186 0.1579 0.6161 0.054 Uiso 1 1 calc R . .
C11 C 1.2290(7) 0.1200(3) 0.6915(5) 0.049(2) Uani 1 1 d . . .
H11 H 1.2949 0.1157 0.6666 0.059 Uiso 1 1 calc R . .
C12 C 1.2373(6) 0.1012(3) 0.7582(4) 0.041(2) Uani 1 1 d . . .
H12 H 1.3077 0.0838 0.7783 0.049 Uiso 1 1 calc R . .
C13 C 1.1388(6) 0.1085(2) 0.7954(4) 0.0332(18) Uani 1 1 d D . .
C14 C 1.1364(6) 0.0880(2) 0.8648(4) 0.0309(17) Uani 1 1 d . . .
C15 C 1.2328(6) 0.0661(2) 0.9091(4) 0.0366(19) Uani 1 1 d . . .
H15 H 1.3098 0.0614 0.8950 0.044 Uiso 1 1 calc R . .
C16 C 1.2115(7) 0.0515(3) 0.9745(4) 0.047(2) Uani 1 1 d . . .
H16 H 1.2759 0.0369 1.0046 0.056 Uiso 1 1 calc R . .
C17 C 1.1013(7) 0.0575(3) 0.9967(4) 0.041(2) Uani 1 1 d . . .
H17 H 1.0891 0.0467 1.0410 0.050 Uiso 1 1 calc R . .
C18 C 1.0047(7) 0.0807(2) 0.9508(3) 0.0345(18) Uani 1 1 d . . .
C19 C 0.8807(7) 0.0939(2) 0.9670(3) 0.0336(18) Uani 1 1 d . . .
C20 C 0.8344(7) 0.0792(3) 1.0268(4) 0.042(2) Uani 1 1 d . . .
H20 H 0.8833 0.0605 1.0612 0.050 Uiso 1 1 calc R . .
C21 C 0.7142(8) 0.0925(3) 1.0348(4) 0.047(2) Uani 1 1 d . . .
H21 H 0.6811 0.0827 1.0743 0.057 Uiso 1 1 calc R . .
C22 C 0.6453(7) 0.1206(3) 0.9831(4) 0.044(2) Uani 1 1 d . . .
H22 H 0.5650 0.1302 0.9876 0.052 Uiso 1 1 calc R . .
C23 C 0.6954(6) 0.1343(3) 0.9245(3) 0.0343(18) Uani 1 1 d . . .
H23 H 0.6478 0.1537 0.8903 0.041 Uiso 1 1 calc R . .
C24 C 0.6283(7) 0.3514(3) 0.8670(4) 0.039(2) Uani 1 1 d . . .
H24 H 0.5956 0.3223 0.8434 0.047 Uiso 1 1 calc R . .
C25 C 0.5631(8) 0.3745(3) 0.9142(4) 0.055(2) Uani 1 1 d . . .
H25 H 0.4886 0.3607 0.9232 0.066 Uiso 1 1 calc R . .
C26 C 0.6094(8) 0.4178(3) 0.9475(4) 0.055(2) Uani 1 1 d . . .
H26 H 0.5660 0.4345 0.9787 0.066 Uiso 1 1 calc R . .
C27 C 0.7219(8) 0.4365(3) 0.9343(4) 0.052(2) Uani 1 1 d . . .
H27 H 0.7548 0.4660 0.9568 0.062 Uiso 1 1 calc R . .
C28 C 0.7838(7) 0.4124(3) 0.8890(4) 0.0376(19) Uani 1 1 d . . .
C29 C 0.9044(7) 0.4299(3) 0.8714(4) 0.040(2) Uani 1 1 d . . .
C30 C 0.9729(8) 0.4726(3) 0.8966(4) 0.058(3) Uani 1 1 d . . .
H30 H 0.9425 0.4955 0.9268 0.070 Uiso 1 1 calc R . .
C31 C 1.0881(8) 0.4805(3) 0.8756(4) 0.056(3) Uani 1 1 d . . .
H31 H 1.1355 0.5084 0.8933 0.067 Uiso 1 1 calc R . .
C32 C 1.1319(7) 0.4488(3) 0.8307(4) 0.051(2) Uani 1 1 d . . .
H32 H 1.2097 0.4543 0.8182 0.061 Uiso 1 1 calc R . .
C33 C 1.0601(7) 0.4071(3) 0.8028(4) 0.040(2) Uani 1 1 d . . .
C34 C 1.0901(6) 0.3696(3) 0.7533(4) 0.0373(19) Uani 1 1 d . . .
C35 C 1.2018(7) 0.3653(3) 0.7293(4) 0.048(2) Uani 1 1 d . . .
H35 H 1.2650 0.3882 0.7448 0.058 Uiso 1 1 calc R . .
C36 C 1.2215(7) 0.3272(3) 0.6822(4) 0.050(2) Uani 1 1 d . . .
H36 H 1.2970 0.3251 0.6656 0.061 Uiso 1 1 calc R . .
C37 C 1.1295(7) 0.2927(3) 0.6601(4) 0.050(2) Uani 1 1 d . . .
H37 H 1.1418 0.2667 0.6289 0.060 Uiso 1 1 calc R . .
C38 C 1.0183(7) 0.2973(3) 0.6852(4) 0.044(2) Uani 1 1 d . . .
H38 H 0.9547 0.2746 0.6695 0.053 Uiso 1 1 calc R . .
P1 P 0.55406(16) 0.00086(7) 0.85109(10) 0.0362(5) Uani 1 1 d . . .
P2 P 1.01662(16) -0.03969(7) 0.77360(10) 0.0342(5) Uani 1 1 d . . .
P3 P 1.4050(2) 0.22699(8) 0.83198(13) 0.0519(6) Uani 1 1 d . . .
P4 P 0.8134(2) 0.27171(11) 1.03211(13) 0.0641(7) Uani 1 1 d . . .
P5 P 0.7717(3) 0.09862(10) 0.54124(13) 0.0650(8) Uani 1 1 d . . .
F1 F 0.6965(3) 0.01002(15) 0.8831(2) 0.0386(11) Uani 1 1 d U . .
F2 F 0.5984(3) -0.02111(14) 0.7814(2) 0.0377(10) Uani 1 1 d U . .
F3 F 0.5124(4) 0.02282(19) 0.9201(2) 0.0545(13) Uani 1 1 d U . .
F4 F 0.4132(4) -0.00777(18) 0.8181(2) 0.0550(13) Uani 1 1 d U . .
F5 F 0.5593(4) -0.05583(16) 0.8828(2) 0.0523(13) Uani 1 1 d U . .
F6 F 0.5508(4) 0.05794(16) 0.8186(2) 0.0487(12) Uani 1 1 d U . .
F7 F 0.9627(3) -0.01869(15) 0.8415(2) 0.0413(11) Uani 1 1 d U . .
F8 F 1.0697(4) -0.05984(16) 0.7060(2) 0.0450(11) Uani 1 1 d U . .
F9 F 1.1543(3) -0.03161(17) 0.8135(2) 0.0488(12) Uani 1 1 d U . .
F10 F 0.8784(3) -0.04780(14) 0.7344(2) 0.0398(11) Uani 1 1 d U . .
F11 F 1.0170(4) -0.09710(15) 0.8035(2) 0.0462(12) Uani 1 1 d U . .
F12 F 1.0150(4) 0.01744(15) 0.7430(2) 0.0474(12) Uani 1 1 d DU . .
F13 F 1.2596(4) 0.22208(19) 0.8071(3) 0.0664(15) Uani 1 1 d U . .
F14 F 1.4175(4) 0.2664(2) 0.7700(3) 0.0671(16) Uani 1 1 d U . .
F15 F 1.5530(4) 0.23182(18) 0.8543(3) 0.0619(15) Uani 1 1 d U . .
F16 F 1.3826(5) 0.2743(2) 0.8804(3) 0.0773(17) Uani 1 1 d U . .
F17 F 1.4312(4) 0.18010(19) 0.7844(3) 0.0768(17) Uani 1 1 d U . .
F18 F 1.3957(6) 0.1884(2) 0.8928(3) 0.096(2) Uani 1 1 d U . .
F19 F 0.8191(6) 0.2864(3) 1.1112(3) 0.095(2) Uani 1 1 d U . .
F20 F 0.9540(7) 0.2703(3) 1.0405(4) 0.128(3) Uani 1 1 d U . .
F21 F 0.6660(7) 0.2778(3) 1.0210(4) 0.121(3) Uani 1 1 d U . .
F22 F 0.8068(9) 0.2162(3) 1.0492(4) 0.134(3) Uani 1 1 d U . .
F23 F 0.8011(6) 0.2585(3) 0.9537(3) 0.117(2) Uani 1 1 d DU . .
F24 F 0.8164(9) 0.3298(3) 1.0113(5) 0.152(3) Uani 1 1 d DU . .
F25 F 0.7551(6) 0.1249(3) 0.4685(3) 0.103(2) Uani 1 1 d U . .
F26 F 0.7300(7) 0.1479(3) 0.5769(4) 0.136(3) Uani 1 1 d U . .
F27 F 0.9066(6) 0.1201(3) 0.5495(4) 0.125(3) Uani 1 1 d U . .
F28 F 0.8138(8) 0.0486(3) 0.5015(4) 0.134(3) Uani 1 1 d U . .
F29 F 0.6437(8) 0.0754(4) 0.5296(5) 0.162(3) Uani 1 1 d U . .
F30 F 0.7872(11) 0.0795(5) 0.6154(5) 0.183(4) Uani 1 1 d U . .
O1 O 0.7248(4) 0.40027(19) 0.6613(2) 0.0381(13) Uani 1 1 d U . .
O2 O 0.7711(4) 0.04730(17) 0.7493(2) 0.0344(12) Uani 1 1 d U . .
O3 O 1.0473(6) 0.1865(2) 0.9827(3) 0.0675(18) Uani 1 1 d U . .
H3A H 0.9861 0.2008 0.9936 0.101 Uiso 1 1 calc R . .
O4 O 0.7591(5) 0.3095(2) 0.5877(3) 0.0658(18) Uani 1 1 d U . .
O5 O 0.9091(8) 0.2324(3) 0.5502(4) 0.111(3) Uani 1 1 d U . .
O6 O 0.9679(18) 0.3975(7) 1.1016(10) 0.157(6) Uani 0.50 1 d PDU . .

loop_
_atom_site_aniso_label
_atom_site_aniso_U_11
_atom_site_aniso_U_22
_atom_site_aniso_U_33
_atom_site_aniso_U_23
_atom_site_aniso_U_13
_atom_site_aniso_U_12
Ru1 0.0325(3) 0.0187(2) 0.0421(3) 0.0039(2) -0.0101(2) 0.0015(2)
Ru2 0.0268(2) 0.0146(2) 0.0360(3) -0.0003(2) -0.0077(2) -0.0031(2)
N1 0.024(3) 0.027(3) 0.031(3) -0.003(2) -0.010(2) 0.003(2)
N2 0.034(3) 0.011(2) 0.047(3) 0.003(2) -0.017(2) -0.002(2)
N3 0.026(3) 0.016(2) 0.043(3) 0.001(2) -0.001(2) 0.003(2)
N4 0.040(3) 0.015(3) 0.041(3) 0.005(2) -0.017(3) 0.000(2)
N5 0.027(3) 0.016(2) 0.046(3) 0.003(2) -0.008(2) -0.004(2)
N6 0.033(3) 0.019(3) 0.036(3) 0.000(2) -0.013(2) 0.000(2)
N7 0.039(3) 0.019(3) 0.032(3) 0.001(2) -0.001(2) -0.006(2)
N8 0.046(3) 0.023(3) 0.045(3) 0.000(3) -0.008(3) 0.002(3)
N9 0.042(3) 0.018(3) 0.043(3) 0.004(2) -0.013(3) -0.001(2)
N10 0.028(3) 0.020(3) 0.055(4) 0.006(3) -0.008(3) 0.006(2)
N11 0.030(3) 0.026(3) 0.038(3) 0.006(2) -0.002(2) 0.007(2)
N12 0.035(3) 0.012(2) 0.037(3) 0.000(2) -0.007(2) -0.008(2)
C1 0.023(3) 0.038(4) 0.040(4) -0.011(3) -0.002(3) -0.006(3)
C2 0.017(3) 0.046(4) 0.051(4) -0.010(4) -0.008(3) 0.002(3)
C3 0.028(3) 0.040(4) 0.042(4) -0.001(3) -0.007(3) 0.010(3)
C4 0.036(3) 0.014(3) 0.037(4) 0.000(3) -0.007(3) -0.007(3)
C5 0.037(4) 0.012(3) 0.051(4) 0.011(3) -0.010(3) -0.002(3)
C6 0.044(4) 0.016(3) 0.052(4) -0.003(3) -0.026(3) -0.002(3)
C7 0.038(4) 0.031(4) 0.048(4) 0.000(3) -0.025(3) -0.006(3)
C8 0.039(4) 0.026(3) 0.043(4) 0.009(3) -0.015(3) -0.004(3)
C9 0.045(4) 0.019(3) 0.042(4) -0.002(3) -0.007(3) -0.008(3)
C10 0.037(4) 0.044(4) 0.053(5) 0.005(4) 0.006(4) -0.004(3)
C11 0.036(4) 0.036(4) 0.077(6) -0.007(4) 0.017(4) -0.002(3)
C12 0.032(4) 0.021(3) 0.065(5) -0.001(3) -0.009(3) -0.001(3)
C13 0.022(3) 0.016(3) 0.061(5) -0.004(3) 0.004(3) -0.005(3)
C14 0.029(3) 0.014(3) 0.046(4) -0.007(3) -0.005(3) -0.004(3)
C15 0.029(3) 0.022(3) 0.053(4) 0.004(3) -0.012(3) 0.005(3)
C16 0.042(4) 0.032(4) 0.057(5) 0.005(4) -0.022(4) 0.003(3)
C17 0.059(5) 0.020(3) 0.038(4) -0.001(3) -0.013(4) -0.003(3)
C18 0.049(4) 0.016(3) 0.034(4) 0.004(3) -0.009(3) -0.008(3)
C19 0.051(4) 0.017(3) 0.029(4) -0.006(3) -0.005(3) -0.010(3)
C20 0.060(5) 0.022(3) 0.039(4) -0.007(3) -0.004(4) -0.006(3)
C21 0.065(5) 0.033(4) 0.044(4) -0.012(3) 0.009(4) -0.015(4)
C22 0.043(4) 0.032(4) 0.057(5) -0.013(4) 0.011(4) -0.005(3)
C23 0.042(4) 0.024(3) 0.035(4) -0.009(3) -0.001(3) -0.011(3)
C24 0.040(4) 0.024(3) 0.051(4) 0.009(3) -0.003(3) -0.001(3)
C25 0.064(5) 0.045(5) 0.055(5) 0.000(4) 0.005(4) 0.001(4)
C26 0.069(5) 0.052(5) 0.043(5) -0.002(4) 0.005(4) 0.023(4)
C27 0.065(5) 0.038(4) 0.051(5) -0.006(4) 0.005(4) 0.003(4)
C28 0.053(4) 0.023(3) 0.035(4) 0.004(3) -0.001(3) 0.007(3)
C29 0.052(4) 0.024(3) 0.041(4) 0.004(3) -0.009(3) -0.001(3)
C30 0.075(6) 0.033(4) 0.057(5) -0.004(4) -0.022(4) -0.001(4)
C31 0.063(5) 0.044(5) 0.055(5) -0.001(4) -0.016(4) -0.014(4)
C32 0.045(4) 0.034(4) 0.066(5) 0.007(4) -0.020(4) -0.006(3)
C33 0.038(4) 0.026(4) 0.051(4) 0.012(3) -0.010(3) 0.004(3)
C34 0.026(3) 0.029(4) 0.053(4) 0.010(3) -0.007(3) -0.002(3)
C35 0.031(4) 0.043(4) 0.065(5) 0.014(4) -0.014(3) -0.004(3)
C36 0.033(4) 0.050(5) 0.070(5) 0.019(4) 0.012(4) 0.006(4)
C37 0.054(5) 0.037(4) 0.057(5) 0.006(4) 0.004(4) -0.001(4)
C38 0.046(4) 0.029(4) 0.052(5) 0.006(3) -0.007(4) 0.003(3)
P1 0.0226(8) 0.0349(10) 0.0488(11) -0.0100(9) -0.0022(8) -0.0004(7)
P2 0.0254(8) 0.0311(9) 0.0446(11) -0.0053(8) -0.0001(8) -0.0067(7)
P3 0.0413(11) 0.0373(11) 0.0752(15) 0.0013(11) 0.0017(10) -0.0080(9)
P4 0.0648(14) 0.0678(16) 0.0619(15) -0.0063(13) 0.0167(12) -0.0099(13)
P5 0.0834(17) 0.0591(15) 0.0492(14) 0.0050(12) -0.0015(12) -0.0135(13)
F1 0.0311(19) 0.037(2) 0.043(2) -0.0028(18) -0.0081(17) -0.0046(17)
F2 0.0284(19) 0.031(2) 0.052(2) -0.0156(18) 0.0026(17) -0.0024(16)
F3 0.030(2) 0.078(3) 0.055(3) -0.027(2) 0.0056(19) 0.002(2)
F4 0.025(2) 0.070(3) 0.067(3) -0.029(2) -0.0050(19) 0.001(2)
F5 0.050(2) 0.040(2) 0.070(3) 0.005(2) 0.017(2) -0.014(2)
F6 0.044(2) 0.036(2) 0.060(3) -0.011(2) -0.011(2) 0.0081(19)
F7 0.032(2) 0.039(2) 0.052(2) -0.0067(19) 0.0026(18) -0.0043(18)
F8 0.036(2) 0.046(2) 0.054(2) -0.013(2) 0.0088(19) -0.0019(19)
F9 0.0259(19) 0.050(2) 0.067(3) -0.014(2) -0.0076(19) -0.0050(18)
F10 0.0311(19) 0.028(2) 0.056(2) -0.0096(18) -0.0086(18) -0.0040(16)
F11 0.034(2) 0.032(2) 0.070(3) 0.007(2) -0.001(2) 0.0031(17)
F12 0.039(2) 0.032(2) 0.070(3) 0.003(2) 0.002(2) -0.0080(18)
F13 0.043(2) 0.056(3) 0.099(4) -0.012(3) 0.006(2) -0.009(2)
F14 0.049(3) 0.067(3) 0.082(3) 0.020(3) 0.001(2) 0.002(2)
F15 0.049(3) 0.045(3) 0.087(3) 0.004(2) -0.008(2) -0.003(2)
F16 0.071(3) 0.071(3) 0.091(4) -0.027(3) 0.016(3) -0.014(3)
F17 0.045(3) 0.052(3) 0.136(4) -0.036(3) 0.021(3) -0.015(2)
F18 0.095(4) 0.090(4) 0.105(4) 0.032(4) 0.016(3) -0.011(3)
F19 0.080(3) 0.113(4) 0.089(4) -0.020(3) 0.003(3) 0.005(3)
F20 0.116(5) 0.154(6) 0.109(4) -0.015(4) 0.003(4) 0.017(4)
F21 0.098(4) 0.150(5) 0.115(5) -0.002(4) 0.013(4) 0.008(4)
F22 0.166(6) 0.109(5) 0.126(5) 0.000(4) 0.012(4) 0.000(4)
F23 0.103(4) 0.148(5) 0.097(4) -0.022(4) 0.008(3) -0.001(4)
F24 0.164(6) 0.124(5) 0.160(6) 0.019(5) 0.000(5) -0.010(5)
F25 0.119(4) 0.095(4) 0.093(4) 0.039(3) 0.004(3) 0.021(3)
F26 0.140(5) 0.127(5) 0.156(5) -0.033(4) 0.076(4) -0.004(4)
F27 0.086(4) 0.169(6) 0.120(5) -0.028(4) 0.009(4) -0.016(4)
F28 0.167(6) 0.090(5) 0.148(5) -0.003(4) 0.026(4) 0.010(4)
F29 0.149(5) 0.181(6) 0.163(6) -0.028(5) 0.042(4) -0.073(5)
F30 0.208(7) 0.213(7) 0.132(5) 0.064(5) 0.029(5) 0.003(6)
O1 0.034(2) 0.037(3) 0.042(3) 0.010(2) 0.001(2) 0.007(2)
O2 0.035(2) 0.027(2) 0.039(2) -0.007(2) -0.002(2) -0.007(2)
O3 0.076(4) 0.044(3) 0.071(4) 0.008(3) -0.029(3) -0.013(3)
O4 0.063(3) 0.065(4) 0.064(3) -0.013(3) -0.010(3) -0.003(3)
O5 0.105(5) 0.106(5) 0.111(5) -0.023(4) -0.021(4) 0.010(4)
O6 0.156(8) 0.154(9) 0.166(9) 0.010(7) 0.037(7) 0.003(7)

loop_
_atom_type_symbol
_atom_type_description
_atom_type_scat_dispersion_real
_atom_type_scat_dispersion_imag
_atom_type_scat_source
Ru Ru -1.2594 0.8363 'International Tables Vol C Tables 4.2.6.8 and 6.1.1.4'
O O 0.0106 0.0060 'International Tables Vol C Tables 4.2.6.8 and 6.1.1.4'
N N 0.0061 0.0033 'International Tables Vol C Tables 4.2.6.8 and 6.1.1.4'
C C 0.0033 0.0016 'International Tables Vol C Tables 4.2.6.8 and 6.1.1.4'
P P 0.1023 0.0942 'International Tables Vol C Tables 4.2.6.8 and 6.1.1.4'
F F 0.0171 0.0103 'International Tables Vol C Tables 4.2.6.8 and 6.1.1.4'
H H 0.0000 0.0000 'International Tables Vol C Tables 4.2.6.8 and 6.1.1.4'

loop_
_geom_angle_atom_site_label_1
_geom_angle_atom_site_label_2
_geom_angle_atom_site_label_3
_geom_angle
_geom_angle_site_symmetry_1
_geom_angle_site_symmetry_3
_geom_angle_publ_flag
N11 Ru1 N9 95.5(2) . . ?
N11 Ru1 N4 169.8(2) . . ?
N9 Ru1 N4 91.2(2) . . ?
N11 Ru1 N10 91.6(2) . . ?
N9 Ru1 N10 79.7(2) . . ?
N4 Ru1 N10 81.9(2) . . ?
N11 Ru1 N8 96.0(2) . . ?
N9 Ru1 N8 80.0(2) . . ?
N4 Ru1 N8 92.7(2) . . ?
N10 Ru1 N8 158.9(2) . . ?
N11 Ru1 N3 94.9(2) . . ?
N9 Ru1 N3 169.6(2) . . ?
N4 Ru1 N3 78.5(2) . . ?
N10 Ru1 N3 100.2(2) . . ?
N8 Ru1 N3 98.7(2) . . ?
N12 Ru2 N6 98.0(2) . . ?
N12 Ru2 N2 171.1(2) . . ?
N6 Ru2 N2 89.9(2) . . ?
N12 Ru2 N7 93.9(2) . . ?
N6 Ru2 N7 79.6(2) . . ?
N2 Ru2 N7 91.3(2) . . ?
N12 Ru2 N5 91.8(2) . . ?
N6 Ru2 N5 79.9(2) . . ?
N2 Ru2 N5 85.7(2) . . ?
N7 Ru2 N5 159.3(2) . . ?
N12 Ru2 N1 93.3(2) . . ?
N6 Ru2 N1 168.7(2) . . ?
N2 Ru2 N1 78.76(19) . . ?
N7 Ru2 N1 100.6(2) . . ?
N5 Ru2 N1 98.9(2) . . ?
C4 N1 C1 119.1(6) . . ?
C4 N1 Ru2 111.9(4) . . ?
C1 N1 Ru2 129.0(5) . . ?
C5 N2 C8 119.5(5) . . ?
C5 N2 Ru2 114.6(4) . . ?
C8 N2 Ru2 126.0(4) . . ?
C3 N3 C4 118.1(6) . . ?
C3 N3 Ru1 130.1(5) . . ?
C4 N3 Ru1 111.7(4) . . ?
C5 N4 C6 114.7(5) . . ?
C5 N4 Ru1 115.1(4) . . ?
C6 N4 Ru1 128.2(4) . . ?
C9 N5 C13 119.9(6) . . ?
C9 N5 Ru2 128.5(5) . . ?
C13 N5 Ru2 111.5(4) . . ?
C18 N6 C14 124.6(6) . . ?
C18 N6 Ru2 117.6(5) . . ?
C14 N6 Ru2 117.7(4) . . ?
C23 N7 C19 118.2(6) . . ?
C23 N7 Ru2 128.1(4) . . ?
C19 N7 Ru2 113.6(5) . . ?
C24 N8 C28 118.9(6) . . ?
C24 N8 Ru1 128.4(5) . . ?
C28 N8 Ru1 112.6(5) . . ?
C33 N9 C29 124.7(6) . . ?
C33 N9 Ru1 117.8(5) . . ?
C29 N9 Ru1 117.5(5) . . ?
C38 N10 C34 120.3(6) . . ?
C38 N10 Ru1 127.9(5) . . ?
C34 N10 Ru1 111.8(5) . . ?
O1 N11 Ru1 174.1(5) . . ?
O2 N12 Ru2 172.3(5) . . ?
N1 C1 C2 119.3(6) . . ?
N1 C1 H1 120.3 . . ?
C2 C1 H1 120.3 . . ?
C1 C2 C3 119.5(6) . . ?
C1 C2 H2 120.3 . . ?
C3 C2 H2 120.3 . . ?
N3 C3 C2 119.9(6) . . ?
N3 C3 H3 120.0 . . ?
C2 C3 H3 120.0 . . ?
N1 C4 N3 124.0(5) . . ?
N1 C4 C5 117.3(5) . . ?
N3 C4 C5 118.6(5) . . ?
N2 C5 N4 128.1(6) . . ?
N2 C5 C4 117.3(5) . . ?
N4 C5 C4 114.3(5) . . ?
C7 C6 N4 121.3(6) . . ?
C7 C6 H6 119.4 . . ?
N4 C6 H6 119.4 . . ?
C6 C7 C8 125.2(6) . . ?
C6 C7 H7 117.4 . . ?
C8 C7 H7 117.4 . . ?
O3 C8 N2 109.1(6) . . ?
O3 C8 C7 111.2(6) . . ?
N2 C8 C7 110.5(5) . . ?
O3 C8 H8 108.6 . . ?
N2 C8 H8 108.6 . . ?
C7 C8 H8 108.6 . . ?
N5 C9 C10 122.6(7) . . ?
N5 C9 H9 118.7 . . ?
C10 C9 H9 118.7 . . ?
C11 C10 C9 118.1(7) . . ?
C11 C10 H10 121.0 . . ?
C9 C10 H10 121.0 . . ?
C10 C11 C12 120.6(8) . . ?
C10 C11 H11 119.7 . . ?
C12 C11 H11 119.7 . . ?
C11 C12 C13 119.2(6) . . ?
C11 C12 H12 120.4 . . ?
C13 C12 H12 120.4 . . ?
N5 C13 C12 119.4(7) . . ?
N5 C13 C14 117.0(6) . . ?
C12 C13 C14 123.3(6) . . ?
N6 C14 C15 118.3(6) . . ?
N6 C14 C13 113.8(5) . . ?
C15 C14 C13 127.8(6) . . ?
C16 C15 C14 118.1(7) . . ?
C16 C15 H15 121.0 . . ?
C14 C15 H15 121.0 . . ?
C17 C16 C15 122.8(7) . . ?
C17 C16 H16 118.6 . . ?
C15 C16 H16 118.6 . . ?
C16 C17 C18 118.1(7) . . ?
C16 C17 H17 121.0 . . ?
C18 C17 H17 121.0 . . ?
N6 C18 C17 118.1(7) . . ?
N6 C18 C19 115.5(6) . . ?
C17 C18 C19 126.3(7) . . ?
N7 C19 C20 121.4(7) . . ?
N7 C19 C18 113.7(6) . . ?
C20 C19 C18 124.9(6) . . ?
C19 C20 C21 119.4(7) . . ?
C19 C20 H20 120.3 . . ?
C21 C20 H20 120.3 . . ?
C22 C21 C20 118.7(7) . . ?
C22 C21 H21 120.7 . . ?
C20 C21 H21 120.7 . . ?
C21 C22 C23 119.9(7) . . ?
C21 C22 H22 120.1 . . ?
C23 C22 H22 120.1 . . ?
N7 C23 C22 122.5(6) . . ?
N7 C23 H23 118.7 . . ?
C22 C23 H23 118.7 . . ?
N8 C24 C25 122.1(7) . . ?
N8 C24 H24 119.0 . . ?
C25 C24 H24 119.0 . . ?
C26 C25 C24 119.0(8) . . ?
C26 C25 H25 120.5 . . ?
C24 C25 H25 120.5 . . ?
C25 C26 C27 119.0(8) . . ?
C25 C26 H26 120.5 . . ?
C27 C26 H26 120.5 . . ?
C28 C27 C26 120.2(8) . . ?
C28 C27 H27 119.9 . . ?
C26 C27 H27 119.9 . . ?
C27 C28 N8 120.7(7) . . ?
C27 C28 C29 123.9(7) . . ?
N8 C28 C29 115.4(6) . . ?
N9 C29 C30 117.5(7) . . ?
N9 C29 C28 114.2(6) . . ?
C30 C29 C28 128.2(7) . . ?
C29 C30 C31 118.7(8) . . ?
C29 C30 H30 120.6 . . ?
C31 C30 H30 120.6 . . ?
C32 C31 C30 121.4(8) . . ?
C32 C31 H31 119.3 . . ?
C30 C31 H31 119.3 . . ?
C31 C32 C33 119.8(8) . . ?
C31 C32 H32 120.1 . . ?
C33 C32 H32 120.1 . . ?
N9 C33 C32 117.5(7) . . ?
N9 C33 C34 114.6(6) . . ?
C32 C33 C34 127.9(7) . . ?
C35 C34 N10 118.3(7) . . ?
C35 C34 C33 125.5(7) . . ?
N10 C34 C33 116.1(6) . . ?
C34 C35 C36 120.8(7) . . ?
C34 C35 H35 119.6 . . ?
C36 C35 H35 119.6 . . ?
C37 C36 C35 119.9(8) . . ?
C37 C36 H36 120.1 . . ?
C35 C36 H36 120.1 . . ?
C36 C37 C38 118.5(8) . . ?
C36 C37 H37 120.8 . . ?
C38 C37 H37 120.8 . . ?
N10 C38 C37 122.1(7) . . ?
N10 C38 H38 118.9 . . ?
C37 C38 H38 118.9 . . ?
F3 P1 F4 90.6(2) . . ?
F3 P1 F5 90.4(3) . . ?
F4 P1 F5 90.2(3) . . ?
F3 P1 F2 179.1(2) . . ?
F4 P1 F2 90.3(2) . . ?
F5 P1 F2 89.8(2) . . ?
F3 P1 F1 90.1(2) . . ?
F4 P1 F1 179.0(3) . . ?
F5 P1 F1 90.5(2) . . ?
F2 P1 F1 89.1(2) . . ?
F3 P1 F6 90.2(3) . . ?
F4 P1 F6 90.5(2) . . ?
F5 P1 F6 179.1(3) . . ?
F2 P1 F6 89.6(2) . . ?
F1 P1 F6 88.8(2) . . ?
F8 P2 F12 89.3(2) . . ?
F8 P2 F11 90.4(2) . . ?
F12 P2 F11 179.3(3) . . ?
F8 P2 F9 90.6(2) . . ?
F12 P2 F9 90.9(2) . . ?
F11 P2 F9 89.7(2) . . ?
F8 P2 F10 89.9(2) . . ?
F12 P2 F10 89.3(2) . . ?
F11 P2 F10 90.1(2) . . ?
F9 P2 F10 179.4(3) . . ?
F8 P2 F7 179.3(3) . . ?
F12 P2 F7 90.1(2) . . ?
F11 P2 F7 90.2(2) . . ?
F9 P2 F7 89.5(2) . . ?
F10 P2 F7 90.0(2) . . ?
F18 P3 F17 88.9(4) . . ?
F18 P3 F16 91.1(4) . . ?
F17 P3 F16 178.4(3) . . ?
F18 P3 F13 90.3(3) . . ?
F17 P3 F13 91.1(3) . . ?
F16 P3 F13 90.5(3) . . ?
F18 P3 F14 178.8(3) . . ?
F17 P3 F14 90.9(3) . . ?
F16 P3 F14 89.1(3) . . ?
F13 P3 F14 90.8(3) . . ?
F18 P3 F15 91.1(3) . . ?
F17 P3 F15 87.6(3) . . ?
F16 P3 F15 90.9(3) . . ?
F13 P3 F15 178.0(3) . . ?
F14 P3 F15 87.7(3) . . ?
F22 P4 F20 91.9(5) . . ?
F22 P4 F23 90.2(5) . . ?
F20 P4 F23 92.4(4) . . ?
F22 P4 F24 177.6(5) . . ?
F20 P4 F24 89.6(5) . . ?
F23 P4 F24 87.9(5) . . ?
F22 P4 F19 90.8(4) . . ?
F20 P4 F19 90.3(4) . . ?
F23 P4 F19 177.1(4) . . ?
F24 P4 F19 91.0(4) . . ?
F22 P4 F21 92.6(5) . . ?
F20 P4 F21 175.4(5) . . ?
F23 P4 F21 87.0(4) . . ?
F24 P4 F21 85.9(5) . . ?
F19 P4 F21 90.3(4) . . ?
F30 P5 F29 89.1(6) . . ?
F30 P5 F25 173.1(6) . . ?
F29 P5 F25 93.3(5) . . ?
F30 P5 F26 81.3(6) . . ?
F29 P5 F26 94.1(5) . . ?
F25 P5 F26 92.1(4) . . ?
F30 P5 F27 92.6(5) . . ?
F29 P5 F27 176.2(5) . . ?
F25 P5 F27 85.4(4) . . ?
F26 P5 F27 89.6(5) . . ?
F30 P5 F28 100.9(6) . . ?
F29 P5 F28 85.9(5) . . ?
F25 P5 F28 85.7(4) . . ?
F26 P5 F28 177.8(5) . . ?
F27 P5 F28 90.4(5) . . ?
C8 O3 H3A 109.5 . . ?

loop_
_geom_bond_atom_site_label_1
_geom_bond_atom_site_label_2
_geom_bond_distance
_geom_bond_site_symmetry_2
_geom_bond_publ_flag
Ru1 N11 1.784(5) . ?
Ru1 N9 1.993(5) . ?
Ru1 N4 2.066(5) . ?
Ru1 N10 2.085(6) . ?
Ru1 N8 2.088(6) . ?
Ru1 N3 2.121(5) . ?
Ru2 N12 1.796(5) . ?
Ru2 N6 1.990(5) . ?
Ru2 N2 2.068(5) . ?
Ru2 N7 2.069(6) . ?
Ru2 N5 2.092(6) . ?
Ru2 N1 2.133(5) . ?
N1 C4 1.331(8) . ?
N1 C1 1.337(8) . ?
N2 C5 1.315(8) . ?
N2 C8 1.471(8) . ?
N3 C3 1.334(8) . ?
N3 C4 1.338(8) . ?
N4 C5 1.343(8) . ?
N4 C6 1.410(8) . ?
N5 C9 1.319(9) . ?
N5 C13 1.376(8) . ?
N6 C18 1.319(9) . ?
N6 C14 1.351(9) . ?
N7 C23 1.337(9) . ?
N7 C19 1.375(8) . ?
N8 C24 1.319(9) . ?
N8 C28 1.376(9) . ?
N9 C33 1.341(10) . ?
N9 C29 1.348(9) . ?
N10 C38 1.334(9) . ?
N10 C34 1.393(8) . ?
N11 O1 1.121(7) . ?
N12 O2 1.101(6) . ?
C1 C2 1.373(10) . ?
C1 H1 0.9300 . ?
C2 C3 1.388(10) . ?
C2 H2 0.9300 . ?
C3 H3 0.9300 . ?
C4 C5 1.452(9) . ?
C6 C7 1.293(9) . ?
C6 H6 0.9300 . ?
C7 C8 1.474(9) . ?
C7 H7 0.9300 . ?
C8 O3 1.407(9) . ?
C8 H8 0.9800 . ?
C9 C10 1.382(11) . ?
C9 H9 0.9300 . ?
C10 C11 1.370(10) . ?
C10 H10 0.9300 . ?
C11 C12 1.374(11) . ?
C11 H11 0.9300 . ?
C12 C13 1.393(10) . ?
C12 H12 0.9300 . ?
C13 C14 1.452(10) . ?
C14 C15 1.382(9) . ?
C15 C16 1.376(11) . ?
C15 H15 0.9300 . ?
C16 C17 1.346(11) . ?
C16 H16 0.9300 . ?
C17 C18 1.414(9) . ?
C17 H17 0.9300 . ?
C18 C19 1.476(10) . ?
C19 C20 1.383(10) . ?
C20 C21 1.391(11) . ?
C20 H20 0.9300 . ?
C21 C22 1.374(11) . ?
C21 H21 0.9300 . ?
C22 C23 1.377(10) . ?
C22 H22 0.9300 . ?
C23 H23 0.9300 . ?
C24 C25 1.377(11) . ?
C24 H24 0.9300 . ?
C25 C26 1.360(12) . ?
C25 H25 0.9300 . ?
C26 C27 1.382(12) . ?
C26 H26 0.9300 . ?
C27 C28 1.339(11) . ?
C27 H27 0.9300 . ?
C28 C29 1.482(11) . ?
C29 C30 1.390(11) . ?
C30 C31 1.393(13) . ?
C30 H30 0.9300 . ?
C31 C32 1.338(12) . ?
C31 H31 0.9300 . ?
C32 C33 1.400(10) . ?
C32 H32 0.9300 . ?
C33 C34 1.442(10) . ?
C34 C35 1.373(11) . ?
C35 C36 1.385(12) . ?
C35 H35 0.9300 . ?
C36 C37 1.371(11) . ?
C36 H36 0.9300 . ?
C37 C38 1.380(11) . ?
C37 H37 0.9300 . ?
C38 H38 0.9300 . ?
P1 F3 1.582(5) . ?
P1 F4 1.596(4) . ?
P1 F5 1.597(5) . ?
P1 F2 1.604(4) . ?
P1 F1 1.609(4) . ?
P1 F6 1.613(5) . ?
P2 F8 1.597(5) . ?
P2 F12 1.601(4) . ?
P2 F11 1.603(4) . ?
P2 F9 1.605(4) . ?
P2 F10 1.605(4) . ?
P2 F7 1.614(5) . ?
P3 F18 1.563(7) . ?
P3 F17 1.581(6) . ?
P3 F16 1.589(6) . ?
P3 F13 1.599(5) . ?
P3 F14 1.601(6) . ?
P3 F15 1.619(5) . ?
P4 F22 1.487(9) . ?
P4 F20 1.524(8) . ?
P4 F23 1.544(7) . ?
P4 F24 1.568(9) . ?
P4 F19 1.573(7) . ?
P4 F21 1.604(8) . ?
P5 F30 1.506(9) . ?
P5 F29 1.511(9) . ?
P5 F25 1.554(7) . ?
P5 F26 1.558(8) . ?
P5 F27 1.565(8) . ?
P5 F28 1.614(8) . ?
O3 H3A 0.8200 . ?
